data_7051174
loop_
_publ_author_name
'Luque, Antonio'
'Sertucha, Jon'
'Castillo, Oscar'
'Rom\'an, Pascual'

_publ_section_title
;
 Crystal packing and physical properties of pyridinium
 tetrabromocuprate(II) complexes assembled via hydrogen bonds and
 aromatic stacking interactions
;
_journal_issue 9
_journal_name_full 'New Journal of Chemistry'
_journal_page_first 1208
_journal_paper_doi 10.1039/b104085p
_journal_volume 25
_journal_year 2001
_chemical_compound_source 'ethanolic synthesis'
_chemical_formula_moiety '2(C6H8N), (CuBr4)'
_chemical_formula_sum 'C12 H16 Br4 Cu N2'
_chemical_formula_weight 571.44
_chemical_melting_point 383
_chemical_name_systematic
;
bis(4-methylpyridinium) tetrabromocuprate(II)
;
_space_group_IT_number 2
_symmetry_cell_setting triclinic
_symmetry_space_group_name_Hall '-P 1'
_symmetry_space_group_name_H-M 'P -1'
_atom_sites_solution_hydrogens calc
_atom_sites_solution_primary direct
_atom_sites_solution_secondary difmap
_audit_creation_method SHELXL
_cell_angle_alpha 96.29(3)
_cell_angle_beta 91.29(3)
_cell_angle_gamma 116.41(2)
_cell_formula_units_Z 2
_cell_length_a 8.483(2)
_cell_length_b 9.399(2)
_cell_length_c 13.227(2)
_cell_measurement_reflns_used 25
_cell_measurement_temperature 295(1)
_cell_measurement_theta_max 13.3
_cell_measurement_theta_min 6.7
_cell_volume 935.8(4)
_computing_cell_refinement 'local programs'
_computing_data_collection 'CAD4 programs'
_computing_data_reduction 'XRAY-76 (Stewart, 1976)'
_computing_molecular_graphics 'PLATON (Spek, 1990)'
_computing_structure_refinement 'XRAY-76 (Stewart, 1976)'
_computing_structure_solution 'DIRDIF-92 (Beurskens, 1992)'
_diffrn_ambient_temperature 295(1)
_diffrn_measurement_device 'Enraf Nonius CAD4 diffractometer'
_diffrn_measurement_method '\w/2\q mode'
_diffrn_radiation_monochromator graphite
_diffrn_radiation_source 'fine-focus sealed tube'
_diffrn_radiation_type MoK\a
_diffrn_radiation_wavelength 0.71069
_diffrn_reflns_av_R_equivalents 0.020
_diffrn_reflns_limit_h_max 11
_diffrn_reflns_limit_h_min 0
_diffrn_reflns_limit_k_max 13
_diffrn_reflns_limit_k_min -13
_diffrn_reflns_limit_l_max 18
_diffrn_reflns_limit_l_min -18
_diffrn_reflns_number 5659
_diffrn_reflns_theta_max 30.0
_diffrn_reflns_theta_min 1.0
_diffrn_standards_decay_% 1
_diffrn_standards_interval_count 98
_diffrn_standards_interval_time 3600
_diffrn_standards_number 2
_exptl_absorpt_coefficient_mu 9.696
_exptl_absorpt_correction_T_max 0.379
_exptl_absorpt_correction_T_min 0.260
_exptl_absorpt_correction_type empirical
_exptl_absorpt_process_details 'DIFABS (Walker and Stuart, 1989)'
_exptl_crystal_colour dark-violet
_exptl_crystal_density_diffrn 2.028
_exptl_crystal_density_meas 2.04(1)
_exptl_crystal_density_method flotation
_exptl_crystal_description prismatic
_exptl_crystal_F_000 542
_exptl_crystal_size_max 0.16
_exptl_crystal_size_mid 0.12
_exptl_crystal_size_min 0.10
_refine_diff_density_max 0.76
_refine_diff_density_min -0.80
_refine_ls_extinction_method none
_refine_ls_goodness_of_fit_all 1.54
_refine_ls_goodness_of_fit_ref 1.20
_refine_ls_hydrogen_treatment noref
_refine_ls_matrix_type full
_refine_ls_number_parameters 172
_refine_ls_number_reflns 1121
_refine_ls_number_restraints 0
_refine_ls_R_factor_all 0.087
_refine_ls_R_factor_gt 0.045
_refine_ls_shift/su_max 0.06
_refine_ls_shift/su_mean 0.02
_refine_ls_structure_factor_coef F
_refine_ls_weighting_details 'PESOS (Martinez-Ripoll, 1975)'
_refine_ls_weighting_scheme calc
_refine_ls_wR_factor_all 0.101
_refine_ls_wR_factor_ref 0.045
_reflns_number_gt 1121
_reflns_number_total 5438
_reflns_threshold_expression >2sigma(I)
_cod_data_source_file b104085p.txt
_cod_data_source_block compound4
_cod_depositor_comments
;
The following automatic conversions were performed:
'_symmetry_cell_setting' value 'Triclinic' changed to 'triclinic'
according to '/home/saulius/struct/CIF-dictionaries/cif_core.dic'
dictionary named 'cif_core.dic' version 2.4.1 from 2010-06-29.

Automatic conversion script
Id: cif_fix_enum 1527 2010-12-29 10:47:43Z saulius 
;
_cod_original_cell_volume 935.9(4)
_cod_original_formula_sum C12H16Br4Cu1N2
_cod_database_code 7051174

loop_
_symmetry_equiv_pos_as_xyz
'x, y, z'
'-x, -y, -z'

loop_
_atom_site_aniso_label
_atom_site_aniso_U_11
_atom_site_aniso_U_22
_atom_site_aniso_U_33
_atom_site_aniso_U_12
_atom_site_aniso_U_13
_atom_site_aniso_U_23
Cu1 0.046(1) 0.051(1) 0.057(2) 0.021(1) 0.008(1) 0.009(1)
Br1 0.076(1) 0.064(1) 0.060(2) 0.037(1) 0.003(1) 0.016(1)
Br2 0.060(1) 0.059(1) 0.060(1) 0.029(1) 0.007(1) -0.002(1)
Br3 0.052(1) 0.073(1) 0.067(2) 0.017(1) 0.017(1) 0.012(1)
Br4 0.066(1) 0.049(1) 0.071(2) 0.025(1) -0.017(1) 0.000(1)
N11 0.049(9) 0.061(13) 0.055(13) 0.022(8) 0.012(9) 0.010(10)
C12 0.112(19) 0.072(15) 0.098(22) 0.065(15) 0.015(17) 0.024(16)
C13 0.064(13) 0.048(12) 0.054(12) 0.035(10) 0.012(10) -0.002(10)
C14 0.039(10) 0.078(15) 0.073(17) 0.032(11) 0.023(11) 0.032(13)
C15 0.054(11) 0.055(12) 0.050(14) 0.024(10) 0.008(10) 0.004(11)
C16 0.052(12) 0.057(14) 0.046(12) 0.021(10) 0.005(10) 0.001(11)
C17 0.105(17) 0.092(16) 0.087(18) 0.068(14) 0.001(14) 0.039(14)
N21 0.137(22) 0.178(27) 0.042(15) -0.058(21) 0.007(14) -0.047(18)
C22 0.148(30) 0.080(20) 0.099(26) -0.003(20) -0.085(24) 0.009(20)
C23 0.058(13) 0.114(21) 0.053(15) 0.032(15) 0.030(13) 0.020(14)
C24 0.025(11) 0.064(14) 0.059(15) 0.022(11) 0.010(10) 0.013(11)
C25 0.026(11) 0.094(16) 0.074(16) 0.011(11) 0.007(11) 0.028(15)
C26 0.167(32) 0.124(23) 0.027(14) 0.053(24) -0.008(17) -0.014(15)
C27 0.119(23) 0.124(23) 0.075(19) 0.041(19) -0.021(16) -0.029(17)

loop_
_atom_site_label
_atom_site_type_symbol
_atom_site_fract_x
_atom_site_fract_y
_atom_site_fract_z
_atom_site_U_iso_or_equiv
_atom_site_thermal_displace_type
_atom_site_occupancy
_atom_site_calc_flag
_atom_site_refinement_flags
_atom_site_disorder_group
Cu1 Cu 0.1114(2) 0.0153(2) 0.2345(2) 0.052(1) Uani 1 d . .
Br1 Br 0.1211(2) -0.2084(2) 0.3042(2) 0.064(1) Uani 1 d . .
Br2 Br 0.4068(2) 0.1824(1) 0.2104(2) 0.067(1) Uani 1 d . .
Br3 Br 0.0251(2) 0.2024(2) 0.3286(2) 0.060(1) Uani 1 d . .
Br4 Br -0.1568(2) -0.1299(1) 0.1269(2) 0.063(1) Uani 1 d . .
N11 N 0.8244(14) 0.2182(15) 0.1046(8) 0.056(8) Uani 1 d . .
C12 C 0.7337(29) 0.1449(22) 0.0137(17) 0.084(14) Uani 1 d . .
C13 C 0.6853(17) 0.2255(15) -0.0493(8) 0.052(9) Uani 1 d . .
C14 C 0.7245(17) 0.3850(18) -0.0208(10) 0.059(10) Uani 1 d . .
C15 C 0.8099(18) 0.4588(16) 0.0788(9) 0.053(9) Uani 1 d . .
C16 C 0.8615(18) 0.3691(19) 0.1363(8) 0.054(10) Uani 1 d . .
C17 C 0.6751(25) 0.4774(22) -0.0908(12) 0.084(13) Uani 1 d . .
N21 N 0.2696(28) 0.2058(36) 0.6198(13) 0.172(18) Uani 1 d . .
C22 C 0.3015(39) 0.1178(28) 0.5424(23) 0.131(19) Uani 1 d . .
C23 C 0.4534(25) 0.1750(27) 0.4857(9) 0.077(13) Uani 1 d . .
C24 C 0.5770(16) 0.3271(19) 0.5231(11) 0.049(10) Uani 1 d . .
C25 C 0.5561(17) 0.4125(23) 0.6019(14) 0.069(11) Uani 1 d . .
C26 C 0.3948(42) 0.3446(33) 0.6494(11) 0.113(19) Uani 1 d . .
C27 C 0.7506(33) 0.3919(30) 0.4718(14) 0.115(17) Uani 1 d . .
H11 H 0.868 0.160 0.151 0.05 Uiso 1 c . .
H12 H 0.700 0.025 -0.011 0.05 Uiso 1 c . .
H13 H 0.620 0.175 -0.121 0.05 Uiso 1 c . .
H15 H 0.829 0.573 0.102 0.05 Uiso 1 c . .
H16 H 0.928 0.426 0.207 0.05 Uiso 1 c . .
H171 H 0.543 0.423 -0.105 0.05 Uiso 1 c . .
H172 H 0.732 0.479 -0.155 0.05 Uiso 1 c . .
H173 H 0.703 0.596 -0.069 0.05 Uiso 1 c . .
H21 H 0.171 0.176 0.665 0.05 Uiso 1 c . .
H22 H 0.201 0.003 0.530 0.05 Uiso 1 c . .
H23 H 0.469 0.105 0.424 0.05 Uiso 1 c . .
H25 H 0.653 0.526 0.631 0.05 Uiso 1 c . .
H26 H 0.399 0.424 0.714 0.05 Uiso 1 c . .
H271 H 0.722 0.386 0.394 0.05 Uiso 1 c . .
H272 H 0.807 0.317 0.477 0.05 Uiso 1 c . .
H273 H 0.840 0.502 0.495 0.05 Uiso 1 c . .

loop_
_atom_type_symbol
_atom_type_description
_atom_type_scat_dispersion_real
_atom_type_scat_dispersion_imag
_atom_type_scat_source
Cu Cu 0.3201 1.2651 'International Tables Vol C Tables 4.2.6.8 and 6.1.1.4'
Br Br -0.291 2.468 'International Tables Vol C Tables 4.2.6.8 and 6.1.1.4'
C C 0.0033 0.0016 'International Tables Vol C Tables 4.2.6.8 and 6.1.1.4'
N N 0.0061 0.0033 'International Tables Vol C Tables 4.2.6.8 and 6.1.1.4'
H H 0.0000 0.0000 'International Tables Vol C Tables 4.2.6.8 and 6.1.1.4'

loop_
_geom_angle_atom_site_label_1
_geom_angle_atom_site_label_2
_geom_angle_atom_site_label_3
_geom_angle
_geom_angle_site_symmetry_1
_geom_angle_site_symmetry_3
_geom_angle_publ_flag
Br1 Cu1 Br2 104.2(1) . . yes
Br1 Cu1 Br3 123.5(1) . . yes
Br1 Cu1 Br4 98.4(1) . . yes
Br2 Cu1 Br3 101.6(1) . . yes
Br2 Cu1 Br4 135.8(1) . . yes
Br3 Cu1 Br4 96.6(1) . . yes
C12 N11 C16 121(1) . . no
N11 C12 C13 121(2) . . no
C12 C13 C14 121(1) . . no
C13 C14 C15 118(1) . . no
C13 C14 C17 121(1) . . no
C15 C14 C17 121(1) . . no
C14 C15 C16 117(1) . . no
N11 C16 C15 123(1) . . no
C22 N21 C26 116(2) . . no
N21 C22 C23 125(2) . . no
C22 C23 C24 113(2) . . no
C23 C24 C25 123(2) . . no
C23 C24 C27 116(2) . . no
C25 C24 C27 120(2) . . no
C24 C25 C26 118(2) . . no
N21 C26 C25 124(2) . . no

loop_
_geom_bond_atom_site_label_1
_geom_bond_atom_site_label_2
_geom_bond_distance
_geom_bond_site_symmetry_2
_geom_bond_publ_flag
Cu1 Br1 2.419(3) . yes
Cu1 Br2 2.344(2) . yes
Cu1 Br3 2.426(3) . yes
Cu1 Br4 2.394(2) . yes
N11 C12 1.35(2) . no
N11 C16 1.32(2) . no
C12 C13 1.35(3) . no
C13 C14 1.39(2) . no
C14 C15 1.43(2) . no
C14 C17 1.50(2) . no
C15 C16 1.39(2) . no
N21 C22 1.35(4) . no
N21 C26 1.27(3) . no
C22 C23 1.42(4) . no
C23 C24 1.37(2) . no
C24 C25 1.31(3) . no
C24 C27 1.53(3) . no
C25 C26 1.42(3) . no

loop_
_geom_hbond_atom_site_label_D
_geom_hbond_atom_site_label_H
_geom_hbond_atom_site_label_A
_geom_hbond_distance_DH
_geom_hbond_distance_HA
_geom_hbond_distance_DA
_geom_hbond_angle_DHA
_geom_hbond_site_symmetry_A
_geom_hbond_publ_flag
N11 H11 Br3 1.03 2.57 3.44(1) 141 1_655 yes
N11 H11 Br4 1.03 2.62 3.39(1) 131 1_655 yes
N21 H21 Br1 1.00 2.66 3.50(3) 142 2_556 yes
N21 H21 Br4 1.00 2.83 3.57(2) 131 2_556 yes
